data_7116074
loop_
_publ_author_name
'Simon A. Herbert'
'Agnieszka Janiak'
'Praveen K. Thallapally'
'Jerry L. Atwood'
'Leonard J. Barbour'

_publ_section_title
;
 Diffusion of vaporous guests into a seemingly non-porous organic crystal
;
_journal_name_full Chem.Commun.
_journal_page_first 15509
_journal_paper_doi 10.1039/C4cc07366E
_journal_volume 50
_journal_year 2014
_chemical_formula_sum 'C88 H113 I0.8 O9 S8'
_chemical_formula_weight 1672.78
_chemical_name_systematic
; 
 ? 
;
_space_group_IT_number 113
_symmetry_cell_setting tetragonal
_symmetry_space_group_name_Hall 'P -4 2ab'
_symmetry_space_group_name_H-M 'P -4 21 m'
_atom_sites_solution_hydrogens geom
_atom_sites_solution_primary direct
_atom_sites_solution_secondary difmap
_audit_creation_method SHELXL-97
_cell_angle_alpha 90.00
_cell_angle_beta 90.00
_cell_angle_gamma 90.00
_cell_formula_units_Z 2
_cell_length_a 19.523(2)
_cell_length_b 19.523(2)
_cell_length_c 11.9511(12)
_cell_measurement_reflns_used 7175
_cell_measurement_temperature 100(2)
_cell_measurement_theta_max 27.81
_cell_measurement_theta_min 1.48
_cell_volume 4555.1(8)
_computing_cell_refinement 'APEX2 v2012.10-0 (Bruker AXS, 2005-2012)'
_computing_data_collection 'APEX2 v2012.10-0 (Bruker AXS, 2005-2012)'
_computing_data_reduction 'SAINT (Bruker AXS, 2009)'
_computing_molecular_graphics 'XSeed (Barbour, 2001)'
_computing_publication_material 'SHELXL-97 (Sheldrick, 2008)'
_computing_structure_refinement 'SHELXL-97 (Sheldrick, 1997)'
_computing_structure_solution 'SHELXS-97 (Sheldrick, 1990)'
_diffrn_ambient_temperature 100(2)
_diffrn_measured_fraction_theta_full 1.000
_diffrn_measured_fraction_theta_max 0.994
_diffrn_measurement_device_type 'Bruker APEX-II CCD'
_diffrn_measurement_method '\f and \w scans'
_diffrn_radiation_monochromator graphite
_diffrn_radiation_source 'sealed tube'
_diffrn_radiation_type MoK\a
_diffrn_radiation_wavelength 0.71073
_diffrn_reflns_av_R_equivalents 0.0523
_diffrn_reflns_av_sigmaI/netI 0.0421
_diffrn_reflns_limit_h_max 24
_diffrn_reflns_limit_h_min -25
_diffrn_reflns_limit_k_max 25
_diffrn_reflns_limit_k_min -22
_diffrn_reflns_limit_l_max 11
_diffrn_reflns_limit_l_min -15
_diffrn_reflns_number 28814
_diffrn_reflns_theta_full 26.00
_diffrn_reflns_theta_max 27.81
_diffrn_reflns_theta_min 1.48
_diffrn_standards_number 0
_exptl_absorpt_coefficient_mu 0.519
_exptl_absorpt_correction_T_max 0.7456
_exptl_absorpt_correction_T_min 0.7090
_exptl_absorpt_correction_type multi-scan
_exptl_absorpt_process_details 'SADABS 2008/1 (Bruker AXS, 2008)'
_exptl_crystal_colour 'dark brown'
_exptl_crystal_density_diffrn 1.220
_exptl_crystal_density_method 'not measured'
_exptl_crystal_description block
_exptl_crystal_F_000 1767
_exptl_crystal_size_max 0.25
_exptl_crystal_size_mid 0.14
_exptl_crystal_size_min 0.08
_refine_diff_density_max 0.674
_refine_diff_density_min -1.293
_refine_diff_density_rms 0.098
_refine_ls_abs_structure_details 'Flack H D (1983), Acta Cryst. A39, 876-881'
_refine_ls_abs_structure_Flack 0.02(7)
_refine_ls_extinction_method none
_refine_ls_goodness_of_fit_ref 1.034
_refine_ls_hydrogen_treatment constr
_refine_ls_matrix_type full
_refine_ls_number_parameters 331
_refine_ls_number_reflns 5509
_refine_ls_number_restraints 58
_refine_ls_restrained_S_all 1.034
_refine_ls_R_factor_all 0.0725
_refine_ls_R_factor_gt 0.0611
_refine_ls_shift/su_max 0.000
_refine_ls_shift/su_mean 0.000
_refine_ls_structure_factor_coef Fsqd
_refine_ls_weighting_details 'calc w=1/[\s^2^(Fo^2^)+(0.1130P)^2^+5.0112P] where P=(Fo^2^+2Fc^2^)/3'
_refine_ls_weighting_scheme calc
_refine_ls_wR_factor_gt 0.1718
_refine_ls_wR_factor_ref 0.1841
_reflns_number_gt 4767
_reflns_number_total 5509
_reflns_threshold_expression >2sigma(I)
_cod_data_source_file c4cc07366e3.cif
_cod_data_source_block TBC_wet_I2
_cod_original_cell_volume 4555.1(10)
_cod_original_formula_sum 'C88 H113 I0.80 O9 S8'
_cod_database_code 7116074

loop_
_symmetry_equiv_pos_as_xyz
'x, y, z'
'y, -x, -z'
'-x, -y, z'
'-y, x, -z'
'x+1/2, -y+1/2, -z'
'-x+1/2, y+1/2, -z'
'-y+1/2, -x+1/2, z'
'y+1/2, x+1/2, z'

loop_
_atom_site_label
_atom_site_type_symbol
_atom_site_fract_x
_atom_site_fract_y
_atom_site_fract_z
_atom_site_U_iso_or_equiv
_atom_site_adp_type
_atom_site_occupancy
_atom_site_symmetry_multiplicity
_atom_site_calc_flag
_atom_site_refinement_flags
_atom_site_disorder_assembly
_atom_site_disorder_group
S1 S 0.45630(4) 0.69550(4) 0.48960(8) 0.0192(2) Uani 1 1 d . . .
C1 C 0.38600(16) 0.57314(16) 0.5106(3) 0.0186(7) Uani 1 1 d . . .
C2 C 0.41205(17) 0.63071(17) 0.5639(3) 0.0182(7) Uani 1 1 d . . .
C3 C 0.39857(18) 0.64240(17) 0.6773(3) 0.0204(7) Uani 1 1 d . . .
H3 H 0.4159 0.6826 0.7120 0.024 Uiso 1 1 calc R . .
C4 C 0.36001(18) 0.59601(18) 0.7406(3) 0.0207(7) Uani 1 1 d . . .
C5 C 0.33577(17) 0.53772(18) 0.6869(3) 0.0195(7) Uani 1 1 d . . .
H5 H 0.3104 0.5049 0.7286 0.023 Uiso 1 1 calc R . .
C6 C 0.34778(18) 0.52623(17) 0.5733(3) 0.0183(7) Uani 1 1 d . . .
C7 C 0.3486(2) 0.6101(2) 0.8651(3) 0.0309(9) Uani 1 1 d . . .
C8 C 0.3137(4) 0.6808(3) 0.8783(5) 0.0650(19) Uani 1 1 d . . .
H8A H 0.3431 0.7163 0.8459 0.097 Uiso 1 1 calc R . .
H8B H 0.3064 0.6904 0.9579 0.097 Uiso 1 1 calc R . .
H8C H 0.2695 0.6805 0.8394 0.097 Uiso 1 1 calc R . .
C9 C 0.3016(2) 0.5565(2) 0.9172(3) 0.0309(9) Uani 1 1 d . . .
H9A H 0.2953 0.5667 0.9968 0.046 Uiso 1 1 calc R . .
H9B H 0.3223 0.5110 0.9090 0.046 Uiso 1 1 calc R . .
H9C H 0.2571 0.5574 0.8793 0.046 Uiso 1 1 calc R . .
C10 C 0.4167(3) 0.6090(4) 0.9258(4) 0.0640(19) Uani 1 1 d . . .
H10A H 0.4377 0.5637 0.9179 0.096 Uiso 1 1 calc R . .
H10B H 0.4094 0.6189 1.0053 0.096 Uiso 1 1 calc R . .
H10C H 0.4471 0.6437 0.8936 0.096 Uiso 1 1 calc R . .
O1 O 0.39947(14) 0.56078(14) 0.4001(2) 0.0257(6) Uani 1 1 d . . .
C11 C 0.3523(2) 0.5912(2) 0.3236(4) 0.0377(10) Uani 1 1 d . . .
H11A H 0.3534 0.6411 0.3321 0.057 Uiso 1 1 calc R . .
H11B H 0.3059 0.5745 0.3394 0.057 Uiso 1 1 calc R . .
H11C H 0.3650 0.5790 0.2469 0.057 Uiso 1 1 calc R . .
S2 S 0.50001(4) 0.79912(4) 0.80952(7) 0.0191(2) Uani 1 1 d . . .
C12 C 0.40205(16) 0.90205(16) 0.8198(4) 0.0173(9) Uani 1 2 d SD B .
C13 C 0.43954(17) 0.85231(17) 0.8784(3) 0.0183(7) Uani 1 1 d . . .
C14 C 0.42494(18) 0.83829(17) 0.9884(3) 0.0216(7) Uani 1 1 d . . .
H14 H 0.4510 0.8044 1.0265 0.026 Uiso 1 1 calc R . .
C15 C 0.37263(19) 0.87263(19) 1.0460(4) 0.0213(10) Uani 1 2 d S A .
C16 C 0.3557(3) 0.8557(3) 1.1684(5) 0.0338(14) Uani 1 2 d S . .
C17 C 0.2983(5) 0.8949(5) 1.2160(7) 0.037(2) Uani 0.50 1 d P A -1
H17A H 0.2552 0.8790 1.1830 0.056 Uiso 0.50 1 calc PR A -1
H17B H 0.3045 0.9437 1.1994 0.056 Uiso 0.50 1 calc PR A -1
H17C H 0.2970 0.8882 1.2972 0.056 Uiso 0.50 1 calc PR A -1
C18 C 0.3351(7) 0.7749(5) 1.1735(8) 0.056(3) Uani 0.50 1 d P A -1
H18A H 0.3759 0.7469 1.1593 0.085 Uiso 0.50 1 calc PR A -1
H18B H 0.3004 0.7651 1.1166 0.085 Uiso 0.50 1 calc PR A -1
H18C H 0.3168 0.7641 1.2478 0.085 Uiso 0.50 1 calc PR A -1
C19 C 0.4221(5) 0.8667(7) 1.2379(7) 0.057(3) Uani 0.50 1 d P A -1
H19A H 0.4125 0.8577 1.3171 0.085 Uiso 0.50 1 calc PR A -1
H19B H 0.4379 0.9140 1.2289 0.085 Uiso 0.50 1 calc PR A -1
H19C H 0.4577 0.8352 1.2116 0.085 Uiso 0.50 1 calc PR A -1
O2 O 0.41535(14) 0.91535(14) 0.7091(3) 0.0244(8) Uani 1 2 d SD . .
C20 C 0.3761(3) 0.8761(3) 0.6338(5) 0.0340(17) Uani 0.80 2 d SPD B 1
H20A H 0.3882 0.8882 0.5568 0.051 Uiso 0.80 2 d SPR B 1
H20B H 0.3274 0.8852 0.6463 0.051 Uiso 0.80 1 d PR B 1
C30 C 0.4646(13) 0.9646(13) 0.681(5) 0.14(3) Uiso 0.20 2 d SPD . .
H30A H 0.4812 0.9797 0.7512 0.213 Uiso 0.20 2 d SPR . .
H30B H 0.5019 0.9477 0.6390 0.213 Uiso 0.20 1 d PR . .
C21 C 0.59608(17) 0.90392(17) 0.7989(4) 0.0189(10) Uani 1 2 d SD . .
C22 C 0.55772(17) 0.85546(18) 0.7402(3) 0.0198(7) Uani 1 1 d . C .
C23 C 0.5710(3) 0.8430(4) 0.6309(5) 0.0261(13) Uani 0.80 1 d PD C 1
H23 H 0.5448 0.8093 0.5928 0.031 Uiso 0.80 1 calc PR C 1
C24 C 0.6220(5) 0.8780(5) 0.5723(7) 0.038(2) Uani 0.80 2 d SPDU C 1
C25 C 0.6357(5) 0.8643(5) 0.4469(7) 0.065(3) Uani 0.80 2 d SPDU C 1
C26 C 0.5632(9) 0.8600(10) 0.3875(14) 0.064(4) Uani 0.40 1 d PDU C 1
H26A H 0.5410 0.9039 0.3892 0.096 Uiso 0.40 1 d PR C 1
H26B H 0.5703 0.8464 0.3112 0.096 Uiso 0.40 1 d PR C 1
H26C H 0.5349 0.8268 0.4245 0.096 Uiso 0.40 1 d PR C 1
C27 C 0.6671(7) 0.7914(7) 0.4400(10) 0.070(4) Uani 0.40 1 d PDU C 1
H27A H 0.7109 0.7891 0.4764 0.104 Uiso 0.40 2 d SPR C 1
H27B H 0.6372 0.7595 0.4767 0.104 Uiso 0.40 1 d PR C 1
H27C H 0.6726 0.7783 0.3631 0.104 Uiso 0.40 1 d PR C 1
C37 C 0.6540(13) 0.9337(15) 0.371(3) 0.029(7) Uiso 0.20 1 d PD C 2
H37A H 0.6435 0.9383 0.2916 0.043 Uiso 0.20 1 calc PR C 2
H37B H 0.6927 0.9023 0.3811 0.043 Uiso 0.20 1 calc PR C 2
H37C H 0.6659 0.9787 0.4022 0.043 Uiso 0.20 1 calc PR C 2
O3 O 0.5824(3) 0.9176(3) 0.9107(6) 0.0251(15) Uani 0.80 2 d SPD D 1
C29 C 0.6225(4) 0.8775(4) 0.9859(7) 0.045(2) Uani 0.80 2 d SPD D 1
H29A H 0.6110 0.8891 1.0616 0.067 Uiso 0.80 2 d SPR D 1
H29B H 0.6134 0.8293 0.9732 0.067 Uiso 0.80 1 d PR D 1
O30 O 0.5964(9) 0.9036(9) 0.911(3) 0.018(8) Uiso 0.20 2 d SPD D 2
C39 C 0.6441(14) 0.8559(14) 0.961(3) 0.066(17) Uiso 0.20 2 d SPD D 2
H39A H 0.6427 0.8574 1.0412 0.099 Uiso 0.20 2 d SPR D 2
H39B H 0.6326 0.8086 0.9357 0.099 Uiso 0.20 1 d PR D 2
I1 I 0.32526(13) 0.82526(13) 0.5838(3) 0.0669(8) Uani 0.20 2 d SP . .
I2 I 0.23709(15) 0.73709(15) 0.4884(4) 0.0874(10) Uani 0.20 2 d SP . .
O1W O 0.5000 1.0000 1.0617(16) 0.074(5) Uani 0.50 4 d SP . .
O2W O 0.5000 0.5000 0.7579(14) 0.034(3) Uani 0.25 2 d SP . .
C34 C 0.6044(9) 0.8956(9) 0.558(2) 0.009(6) Uiso 0.20 2 d SPD C 2
C33 C 0.5550(10) 0.8573(10) 0.6189(16) 0.001(4) Uiso 0.20 1 d PD C 2
H33 H 0.5201 0.8330 0.5803 0.002 Uiso 0.20 1 calc PR C 2
C35 C 0.5936(10) 0.9064(10) 0.431(2) 0.037(7) Uiso 0.20 2 d SPD C 2
C36 C 0.5375(10) 0.9625(10) 0.420(4) 0.098(18) Uiso 0.20 2 d SPD C 2
H36A H 0.5297 0.9703 0.3419 0.147 Uiso 0.40 2 d SPR C 2
H36B H 0.4957 0.9470 0.4547 0.147 Uiso 0.10 1 d PR C 2
C28 C 0.6795(10) 0.9116(10) 0.3904(12) 0.078(5) Uani 0.40 1 d PDU C 1
H28A H 0.7216 0.9128 0.4318 0.117 Uiso 0.40 1 d PR C 1
H28B H 0.6882 0.8948 0.3162 0.117 Uiso 0.40 1 d PR C 1
H28C H 0.6607 0.9570 0.3860 0.117 Uiso 0.40 1 d PR C 1

loop_
_atom_site_aniso_label
_atom_site_aniso_U_11
_atom_site_aniso_U_22
_atom_site_aniso_U_33
_atom_site_aniso_U_23
_atom_site_aniso_U_13
_atom_site_aniso_U_12
S1 0.0179(4) 0.0141(4) 0.0255(4) 0.0022(3) 0.0050(3) 0.0007(3)
C1 0.0169(14) 0.0189(15) 0.0201(17) 0.0016(14) 0.0045(13) 0.0024(12)
C2 0.0134(15) 0.0172(15) 0.0238(17) 0.0037(13) 0.0022(13) -0.0001(13)
C3 0.0226(17) 0.0160(15) 0.0227(18) -0.0032(13) 0.0026(14) -0.0018(13)
C4 0.0198(17) 0.0217(17) 0.0205(17) -0.0021(14) 0.0017(13) -0.0049(14)
C5 0.0169(16) 0.0201(17) 0.0217(16) 0.0009(14) 0.0045(14) -0.0023(13)
C6 0.0165(15) 0.0146(15) 0.0238(17) -0.0030(13) 0.0016(13) 0.0005(12)
C7 0.039(2) 0.033(2) 0.0201(18) -0.0061(16) 0.0088(17) -0.0152(18)
C8 0.112(5) 0.036(3) 0.047(3) -0.014(2) 0.042(3) -0.011(3)
C9 0.035(2) 0.035(2) 0.0228(17) -0.0024(16) 0.0068(17) -0.0097(18)
C10 0.050(3) 0.117(6) 0.025(2) 0.002(3) -0.005(2) -0.041(4)
O1 0.0302(14) 0.0271(14) 0.0198(13) -0.0040(10) 0.0065(11) -0.0017(11)
C11 0.047(3) 0.038(2) 0.027(2) 0.0060(19) -0.0015(19) -0.010(2)
S2 0.0190(4) 0.0135(4) 0.0249(4) -0.0005(3) 0.0061(4) -0.0011(4)
C12 0.0158(13) 0.0158(13) 0.020(2) -0.0007(13) -0.0007(13) -0.0009(18)
C13 0.0175(16) 0.0179(16) 0.0195(16) 0.0015(13) 0.0025(13) -0.0016(13)
C14 0.0240(17) 0.0196(16) 0.0213(17) 0.0012(14) -0.0006(14) 0.0037(13)
C15 0.0230(15) 0.0230(15) 0.018(2) 0.0007(14) 0.0007(14) 0.005(2)
C16 0.041(2) 0.041(2) 0.019(3) 0.0060(18) 0.0060(18) 0.017(3)
C17 0.042(5) 0.048(5) 0.022(4) 0.004(4) 0.015(4) 0.018(4)
C18 0.107(10) 0.030(5) 0.032(5) 0.014(4) 0.036(6) 0.021(5)
C19 0.049(6) 0.105(10) 0.017(4) -0.012(5) -0.004(4) 0.031(6)
O2 0.0262(11) 0.0262(11) 0.0209(18) 0.0055(11) 0.0055(11) 0.0020(15)
C20 0.046(3) 0.046(3) 0.010(3) -0.005(2) -0.005(2) 0.008(4)
C21 0.0197(14) 0.0197(14) 0.017(2) 0.0003(13) -0.0003(13) 0.0025(19)
C22 0.0162(16) 0.0191(16) 0.0240(18) -0.0001(14) 0.0018(13) -0.0046(13)
C23 0.027(3) 0.026(3) 0.026(3) -0.002(2) -0.005(2) -0.009(3)
C24 0.048(4) 0.048(4) 0.017(4) -0.005(3) 0.005(3) -0.024(5)
C25 0.085(4) 0.085(4) 0.025(4) -0.023(4) 0.023(4) -0.062(5)
C26 0.103(8) 0.067(10) 0.021(6) -0.017(8) 0.009(6) -0.056(8)
C27 0.068(8) 0.106(8) 0.035(6) -0.048(6) 0.023(5) -0.046(6)
O3 0.027(2) 0.027(2) 0.021(3) -0.002(2) 0.002(2) -0.004(3)
C29 0.056(4) 0.056(4) 0.023(4) 0.010(4) -0.010(4) -0.027(5)
I1 0.0685(12) 0.0685(12) 0.0638(17) 0.0037(11) 0.0037(11) 0.0148(15)
I2 0.0825(14) 0.0825(14) 0.097(2) -0.0109(16) -0.0109(16) 0.0091(18)
O1W 0.073(7) 0.073(7) 0.075(12) 0.000 0.000 -0.029(10)
O2W 0.023(8) 0.042(10) 0.036(9) 0.000 0.000 0.005(8)
C28 0.099(11) 0.116(10) 0.018(6) -0.021(7) 0.028(8) -0.081(10)

loop_
_atom_type_symbol
_atom_type_description
_atom_type_scat_dispersion_real
_atom_type_scat_dispersion_imag
_atom_type_scat_source
C C 0.0033 0.0016 'International Tables Vol C Tables 4.2.6.8 and 6.1.1.4'
H H 0.0000 0.0000 'International Tables Vol C Tables 4.2.6.8 and 6.1.1.4'
O O 0.0106 0.0060 'International Tables Vol C Tables 4.2.6.8 and 6.1.1.4'
S S 0.1246 0.1234 'International Tables Vol C Tables 4.2.6.8 and 6.1.1.4'
I I -0.4742 1.8119 'International Tables Vol C Tables 4.2.6.8 and 6.1.1.4'

loop_
_geom_angle_atom_site_label_1
_geom_angle_atom_site_label_2
_geom_angle_atom_site_label_3
_geom_angle
_geom_angle_site_symmetry_1
_geom_angle_site_symmetry_3
C2 S1 C6 104.35(16) . 2_566
O1 C1 C2 121.0(3) . .
O1 C1 C6 120.2(3) . .
C2 C1 C6 118.7(3) . .
C1 C2 C3 120.5(3) . .
C1 C2 S1 121.8(3) . .
C3 C2 S1 117.5(3) . .
C2 C3 C4 121.3(3) . .
C5 C4 C3 117.6(3) . .
C5 C4 C7 123.2(3) . .
C3 C4 C7 119.2(3) . .
C4 C5 C6 121.6(3) . .
C5 C6 C1 120.3(3) . .
C5 C6 S1 117.1(3) . 4_656
C1 C6 S1 122.1(3) . 4_656
C10 C7 C9 108.8(4) . .
C10 C7 C4 109.7(4) . .
C9 C7 C4 111.2(3) . .
C10 C7 C8 110.5(5) . .
C9 C7 C8 107.8(4) . .
C4 C7 C8 108.9(4) . .
C1 O1 C11 114.9(3) . .
C13 S2 C22 105.99(17) . .
O2 C12 C13 120.9(2) . 8_455
O2 C12 C13 120.9(2) . .
C13 C12 C13 118.1(4) 8_455 .
C14 C13 C12 120.5(3) . .
C14 C13 S2 117.8(3) . .
C12 C13 S2 121.3(3) . .
C13 C14 C15 121.8(3) . .
C14 C15 C14 117.1(5) . 8_455
C14 C15 C16 121.4(2) . .
C14 C15 C16 121.4(2) 8_455 .
C17 C16 C15 114.8(4) . .
C17 C16 C15 114.8(4) 8_455 .
C17 C16 C19 110.9(7) . .
C15 C16 C19 107.5(6) . .
C17 C16 C19 110.9(7) 8_455 8_455
C15 C16 C19 107.5(6) . 8_455
C17 C16 C18 107.5(7) 8_455 8_455
C15 C16 C18 107.3(5) . 8_455
C19 C16 C18 145.2(7) . 8_455
C19 C16 C18 108.6(7) 8_455 8_455
C17 C16 C18 107.5(7) . .
C15 C16 C18 107.3(5) . .
C19 C16 C18 108.6(7) . .
C30 O2 C12 120(2) . .
C30 O2 C20 126(2) . .
C12 O2 C20 114.2(5) . .
O30 C21 C22 120.1(3) . 7_665
O3 C21 C22 120.7(2) . 7_665
O30 C21 C22 120.1(3) . .
O3 C21 C22 120.7(2) . .
C22 C21 C22 118.4(5) 7_665 .
C23 C22 C21 120.3(4) . .
C21 C22 C33 120.3(9) . .
C23 C22 S2 117.3(3) . .
C21 C22 S2 121.7(3) . .
C33 C22 S2 117.2(9) . .
C22 C23 C24 122.2(5) . .
C23 C24 C23 116.5(8) 7_665 .
C23 C24 C25 121.7(4) 7_665 .
C23 C24 C25 121.7(4) . .
C28 C25 C24 116.7(7) 7_665 .
C28 C25 C24 116.7(7) . .
C28 C25 C27 109.3(11) . .
C24 C25 C27 106.2(9) . .
C28 C25 C27 109.3(11) 7_665 7_665
C24 C25 C27 106.2(9) . 7_665
C28 C25 C26 111.0(12) . .
C24 C25 C26 106.8(9) . .
C27 C25 C26 106.3(8) . .
C28 C25 C26 111.0(12) 7_665 7_665
C24 C25 C26 106.8(9) . 7_665
C27 C25 C26 140.7(10) . 7_665
C27 C25 C26 106.3(8) 7_665 7_665
C21 O3 C29 113.3(8) . .
C21 O30 C39 115(3) . .
C33 C34 C33 117(3) . 7_665
C33 C34 C35 118.9(12) . .
C33 C34 C35 118.9(12) 7_665 .
C34 C33 C22 120.1(17) . .
C37 C35 C37 110(3) 7_665 .
C37 C35 C34 114.3(17) 7_665 .
C37 C35 C34 114.3(18) . .
C37 C35 C36 105.6(17) 7_665 .
C37 C35 C36 105.6(17) . .
C34 C35 C36 106(3) . .

loop_
_geom_bond_atom_site_label_1
_geom_bond_atom_site_label_2
_geom_bond_distance
_geom_bond_site_symmetry_2
S1 C2 1.771(3) .
S1 C6 1.772(3) 2_566
C1 O1 1.368(4) .
C1 C2 1.388(5) .
C1 C6 1.398(5) .
C2 C3 1.399(5) .
C3 C4 1.400(5) .
C4 C5 1.389(5) .
C4 C7 1.529(5) .
C5 C6 1.397(5) .
C6 S1 1.773(3) 4_656
C7 C10 1.515(7) .
C7 C9 1.524(5) .
C7 C8 1.548(7) .
O1 C11 1.428(5) .
S2 C13 1.775(4) .
S2 C22 1.779(4) .
C12 O2 1.372(6) .
C12 C13 1.404(4) 8_455
C12 C13 1.404(4) .
C13 C14 1.372(5) .
C14 C15 1.402(4) .
C15 C14 1.402(4) 8_455
C15 C16 1.535(7) .
C16 C17 1.472(8) .
C16 C17 1.472(8) 8_455
C16 C19 1.554(12) .
C16 C19 1.554(12) 8_455
C16 C18 1.629(12) 8_455
C16 C18 1.629(12) .
O2 C30 1.40(3) .
O2 C20 1.408(8) .
C20 I1 1.527(8) .
C21 O30 1.34(4) .
C21 O3 1.388(9) .
C21 C22 1.396(4) 7_665
C21 C22 1.396(4) .
C22 C23 1.354(7) .
C22 C33 1.45(2) .
C23 C24 1.396(7) .
C24 C23 1.396(7) 7_665
C24 C25 1.546(11) .
C25 C28 1.429(12) 7_665
C25 C28 1.429(12) .
C25 C27 1.552(16) .
C25 C27 1.552(17) 7_665
C25 C26 1.586(16) .
C25 C26 1.586(16) 7_665
C37 C35 1.47(2) .
O3 C29 1.425(11) .
O30 C39 1.44(3) .
I1 I2 2.688(5) .
C34 C33 1.42(2) .
C34 C33 1.42(2) 7_665
C34 C35 1.55(4) .
C35 C37 1.47(2) 7_665
C35 C36 1.56(3) .
